data_1515722
loop_
_publ_author_name
'Mondal, Barnali'
'Captain, Burjor'
'Ramamurthy, V.'

_publ_section_title
;
 Photodimerization of HCl salts of azastilbenes in the solid state.
;
_journal_issue 6
_journal_name_full
'Photochemical &amp; photobiological sciences : Official journal of the European Photochemistry Association and the European Society for Photobiology'
_journal_page_first 891
_journal_page_last 894
_journal_paper_doi 10.1039/c1pp05070b
_journal_volume 10
_journal_year 2011
_chemical_formula_sum 'C13 H10 F N'
_chemical_formula_weight 199.22
_chemical_name_systematic
;
?
;
_space_group_IT_number 61
_symmetry_cell_setting orthorhombic
_symmetry_space_group_name_Hall '-P 2ac 2ab'
_symmetry_space_group_name_H-M 'P b c a'
_atom_sites_solution_hydrogens geom
_atom_sites_solution_primary direct
_atom_sites_solution_secondary difmap
_audit_creation_method SHELXL-97
_cell_angle_alpha 90.00
_cell_angle_beta 90.00
_cell_angle_gamma 90.00
_cell_formula_units_Z 4
_cell_length_a 7.5432(6)
_cell_length_b 11.7934(9)
_cell_length_c 11.8041(9)
_cell_measurement_reflns_used 2366
_cell_measurement_temperature 296(2)
_cell_measurement_theta_max 24.17
_cell_measurement_theta_min 2.70
_cell_volume 1050.09(14)
_computing_cell_refinement 'SAINT+ V7.46A (Bruker, 2007)'
_computing_data_collection 'APEX2 v2.2-0 (Bruker, 2007)'
_computing_data_reduction 'SAINT+ V7.46A (Bruker, 2007)'
_computing_molecular_graphics 'XSHELL v4.02 (Bruker, 2000)'
_computing_publication_material 'XCIF v6.12 (Bruker, 2001)'
_computing_structure_refinement 'SHELXL-97 (Sheldrick, 2008)'
_computing_structure_solution 'SHELXS-97 (Sheldrick, 2008)'
_diffrn_ambient_temperature 296(2)
_diffrn_measured_fraction_theta_full 1.000
_diffrn_measured_fraction_theta_max 1.000
_diffrn_measurement_device_type 'Bruker SMART APEX2 CCD diffractometer'
_diffrn_measurement_method 'omega scans'
_diffrn_radiation_monochromator graphite
_diffrn_radiation_source 'fine-focus sealed tube'
_diffrn_radiation_type MoK\a
_diffrn_radiation_wavelength 0.71073
_diffrn_reflns_av_R_equivalents 0.0358
_diffrn_reflns_av_sigmaI/netI 0.0267
_diffrn_reflns_limit_h_max 9
_diffrn_reflns_limit_h_min -9
_diffrn_reflns_limit_k_max 14
_diffrn_reflns_limit_k_min -14
_diffrn_reflns_limit_l_max 14
_diffrn_reflns_limit_l_min -14
_diffrn_reflns_number 8006
_diffrn_reflns_theta_full 25.49
_diffrn_reflns_theta_max 25.49
_diffrn_reflns_theta_min 3.45
_exptl_absorpt_coefficient_mu 0.086
_exptl_absorpt_correction_T_max 0.9931
_exptl_absorpt_correction_T_min 0.9564
_exptl_absorpt_correction_type multi-scan
_exptl_absorpt_process_details '(SADABS 2007/4 Bruker)'
_exptl_crystal_colour colourless
_exptl_crystal_density_diffrn 1.260
_exptl_crystal_density_method 'not measured'
_exptl_crystal_description Bar
_exptl_crystal_F_000 416
_exptl_crystal_size_max 0.52
_exptl_crystal_size_mid 0.40
_exptl_crystal_size_min 0.08
_refine_diff_density_max 0.221
_refine_diff_density_min -0.117
_refine_diff_density_rms 0.032
_refine_ls_extinction_coef 0.040(6)
_refine_ls_extinction_expression Fc^*^=kFc[1+0.001xFc^2^\l^3^/sin(2\q)]^-1/4^
_refine_ls_extinction_method SHELXL
_refine_ls_goodness_of_fit_ref 1.071
_refine_ls_hydrogen_treatment constr
_refine_ls_matrix_type full
_refine_ls_number_parameters 74
_refine_ls_number_reflns 970
_refine_ls_number_restraints 0
_refine_ls_restrained_S_all 1.071
_refine_ls_R_factor_all 0.0600
_refine_ls_R_factor_gt 0.0486
_refine_ls_shift/su_max 0.001
_refine_ls_shift/su_mean 0.000
_refine_ls_structure_factor_coef Fsqd
_refine_ls_weighting_details 'calc w=1/[\s^2^(Fo^2^)+(0.0492P)^2^+0.2838P] where P=(Fo^2^+2Fc^2^)/3'
_refine_ls_weighting_scheme calc
_refine_ls_wR_factor_gt 0.1263
_refine_ls_wR_factor_ref 0.1376
_reflns_number_gt 757
_reflns_number_total 970
_reflns_threshold_expression >2sigma(I)
_cod_data_source_file c1pp05070b.txt
_cod_data_source_block 2-4FluoroStilbazole-Monomer
_cod_depositor_comments
;
The following automatic conversions were performed:

'_symmetry_cell_setting' value 'Orthorhombic' changed to
'orthorhombic' according to
/usr/data/users/saulius/automatic-downloads/retrospective/RSC/lib/dictionaries/cif_core.dic
dictionary named 'cif_core.dic' version 2.4.2 from
2011-04-26.

'_exptl_absorpt_correction_type' value 'Multi-scan'
changed to 'multi-scan' according to
/usr/data/users/saulius/automatic-downloads/retrospective/RSC/lib/dictionaries/cif_core.dic
dictionary named 'cif_core.dic' version 2.4.2 from 2011-04-26.

Automatic conversion script
Id: cif_fix_values 2281 2013-09-26 08:29:07Z andrius 
;
_cod_original_sg_symbol_H-M Pbca
_cod_database_code 1515722

loop_
_symmetry_equiv_pos_as_xyz
'x, y, z'
'-x+1/2, -y, z+1/2'
'-x, y+1/2, -z+1/2'
'x+1/2, -y+1/2, -z'
'-x, -y, -z'
'x-1/2, y, -z-1/2'
'x, -y-1/2, z-1/2'
'-x-1/2, y-1/2, z'

loop_
_atom_site_label
_atom_site_type_symbol
_atom_site_fract_x
_atom_site_fract_y
_atom_site_fract_z
_atom_site_U_iso_or_equiv
_atom_site_adp_type
_atom_site_occupancy
_atom_site_symmetry_multiplicity
_atom_site_calc_flag
_atom_site_refinement_flags
_atom_site_disorder_assembly
_atom_site_disorder_group
N1 N 0.0565(3) 0.3647(2) 0.3442(2) 0.0977(7) Uani 0.50 1 d P A 2
C1 C 0.0565(3) 0.3647(2) 0.3442(2) 0.0977(7) Uani 0.50 1 d P B 1
C2 C -0.0223(3) 0.3381(2) 0.4441(2) 0.0909(7) Uani 1 1 d . B 1
H2 H -0.0685 0.3960 0.4888 0.109 Uiso 1 1 calc R B 1
C3 C -0.0356(3) 0.2289(2) 0.48076(17) 0.0815(6) Uani 1 1 d . B 1
H3 H -0.0914 0.2135 0.5493 0.098 Uiso 1 1 calc R B 1
C4 C 0.0330(2) 0.14066(18) 0.41722(16) 0.0735(6) Uani 1 1 d . B 1
C5 C 0.1119(3) 0.1682(2) 0.31518(17) 0.0866(7) Uani 1 1 d . B 1
H5 H 0.1580 0.1111 0.2695 0.104 Uiso 1 1 calc R B 1
C6 C 0.1227(3) 0.2790(2) 0.28072(18) 0.0940(7) Uani 1 1 d . B 1
H6 H 0.1770 0.2958 0.2120 0.113 Uiso 1 1 calc R B 1
C7 C 0.0290(3) 0.0199(2) 0.45242(16) 0.0863(7) Uani 1 1 d . . 1
H7 H 0.0727 -0.0326 0.4007 0.104 Uiso 1 1 calc R . 1
F1 F 0.0699(4) 0.4572(2) 0.3152(2) 0.1113(10) Uani 0.50 1 d P B 1

loop_
_atom_site_aniso_label
_atom_site_aniso_U_11
_atom_site_aniso_U_22
_atom_site_aniso_U_33
_atom_site_aniso_U_23
_atom_site_aniso_U_13
_atom_site_aniso_U_12
N1 0.0738(12) 0.1124(18) 0.1070(16) 0.0112(14) -0.0146(12) -0.0182(12)
C1 0.0738(12) 0.1124(18) 0.1070(16) 0.0112(14) -0.0146(12) -0.0182(12)
C2 0.0746(13) 0.0945(16) 0.1036(16) -0.0172(13) 0.0008(12) -0.0016(11)
C3 0.0657(11) 0.1062(16) 0.0726(12) -0.0100(11) 0.0071(9) -0.0099(10)
C4 0.0573(10) 0.0926(13) 0.0707(11) -0.0074(10) -0.0026(8) -0.0087(9)
C5 0.0735(13) 0.1156(17) 0.0707(12) -0.0136(12) 0.0044(10) -0.0050(11)
C6 0.0705(12) 0.143(2) 0.0685(13) 0.0112(13) -0.0002(10) -0.0194(13)
C7 0.0698(12) 0.1131(17) 0.0760(12) -0.0235(12) 0.0059(10) -0.0052(11)
F1 0.117(2) 0.0899(18) 0.127(2) 0.0370(16) -0.0193(16) -0.0115(15)

loop_
_atom_type_symbol
_atom_type_description
_atom_type_scat_dispersion_real
_atom_type_scat_dispersion_imag
_atom_type_scat_source
C C 0.0033 0.0016 'International Tables Vol C Tables 4.2.6.8 and 6.1.1.4'
H H 0.0000 0.0000 'International Tables Vol C Tables 4.2.6.8 and 6.1.1.4'
N N 0.0061 0.0033 'International Tables Vol C Tables 4.2.6.8 and 6.1.1.4'
F F 0.0171 0.0103 'International Tables Vol C Tables 4.2.6.8 and 6.1.1.4'

loop_
_geom_angle_atom_site_label_1
_geom_angle_atom_site_label_2
_geom_angle_atom_site_label_3
_geom_angle
_geom_angle_site_symmetry_1
C2 C3 C4 120.8(2) .
C5 C4 C3 117.2(2) .
C5 C4 C7 118.59(18) .
C3 C4 C7 124.23(18) .
C6 C5 C4 120.6(2) .
C7 C7 C4 126.8(3) 5_556

loop_
_geom_bond_atom_site_label_1
_geom_bond_atom_site_label_2
_geom_bond_distance
_geom_bond_site_symmetry_2
C2 C3 1.363(3) .
C3 C4 1.383(3) .
C4 C5 1.382(3) .
C4 C7 1.483(3) .
C5 C6 1.371(3) .
C7 C7 1.294(4) 5_556
